data_4325500
loop_
_publ_author_name
'Traian D. Pasatoiu'
'Carmen Tiseanu'
'Augustin M. Madalan'
'Bogdan Jurca'
'Carine Duhayon'
'Jean Pascal Sutter'
'Marius Andruh'

_publ_section_title
;
 Study of the Luminescent and Magnetic Properties of a Series of
 Heterodinuclear [ZnIILnIII] Complexes
;
_journal_name_full 'Inorganic Chemistry'
_journal_page_first 5879
_journal_page_last 5889
_journal_paper_doi 10.1021/ic200426w
_journal_volume 50
_journal_year 2011
_chemical_formula_sum 'C19 H22 N5 O14 Tb Zn'
_chemical_formula_weight 768.69
_chemical_name_systematic
;
 ?
;
_space_group_IT_number 14
_symmetry_cell_setting monoclinic
_symmetry_space_group_name_Hall '-P 2ybc'
_symmetry_space_group_name_H-M 'P 1 21/c 1'
_atom_sites_solution_hydrogens geom
_atom_sites_solution_primary direct
_atom_sites_solution_secondary difmap
_audit_creation_method SHELXL-97
_cell_angle_alpha 90.00
_cell_angle_beta 103.682(3)
_cell_angle_gamma 90.00
_cell_formula_units_Z 4
_cell_length_a 8.9308(4)
_cell_length_b 29.2003(9)
_cell_length_c 10.1584(5)
_cell_measurement_reflns_used 32070
_cell_measurement_temperature 293(2)
_cell_measurement_theta_max 31.32
_cell_measurement_theta_min 2.18
_cell_volume 2573.96(19)
_computing_cell_refinement X-Area
_computing_data_collection X-Area
_computing_data_reduction X-Area
_computing_structure_refinement 'SHELXL-97 (Sheldrick, 1997)'
_computing_structure_solution 'SHELXS-97 (Sheldrick, 1997)'
_diffrn_ambient_temperature 293(2)
_diffrn_measured_fraction_theta_full 0.972
_diffrn_measured_fraction_theta_max 0.972
_diffrn_measurement_device_type 'STOE-IPDS II'
_diffrn_measurement_method 'omega scans'
_diffrn_radiation_monochromator graphite
_diffrn_radiation_source 'fine-focus sealed tube'
_diffrn_radiation_type MoK\a
_diffrn_radiation_wavelength 0.71073
_diffrn_reflns_av_R_equivalents 0.0849
_diffrn_reflns_av_sigmaI/netI 0.0535
_diffrn_reflns_limit_h_max 11
_diffrn_reflns_limit_h_min -13
_diffrn_reflns_limit_k_max 42
_diffrn_reflns_limit_k_min -42
_diffrn_reflns_limit_l_max 14
_diffrn_reflns_limit_l_min -14
_diffrn_reflns_number 34289
_diffrn_reflns_theta_full 31.32
_diffrn_reflns_theta_max 31.32
_diffrn_reflns_theta_min 2.18
_exptl_absorpt_coefficient_mu 3.737
_exptl_absorpt_correction_T_max 0.5212
_exptl_absorpt_correction_T_min 0.2361
_exptl_absorpt_correction_type multi-scan
_exptl_crystal_colour yellow
_exptl_crystal_density_diffrn 1.978
_exptl_crystal_description prism
_exptl_crystal_F_000 1504
_exptl_crystal_size_max 0.5
_exptl_crystal_size_mid 0.25
_exptl_crystal_size_min 0.1
_refine_diff_density_max 1.400
_refine_diff_density_min -1.052
_refine_diff_density_rms 0.138
_refine_ls_extinction_coef 0.0050(3)
_refine_ls_extinction_expression Fc^*^=kFc[1+0.001xFc^2^\l^3^/sin(2\q)]^-1/4^
_refine_ls_extinction_method SHELXL
_refine_ls_goodness_of_fit_ref 1.048
_refine_ls_hydrogen_treatment constr
_refine_ls_matrix_type full
_refine_ls_number_parameters 362
_refine_ls_number_reflns 8178
_refine_ls_number_restraints 0
_refine_ls_restrained_S_all 1.048
_refine_ls_R_factor_all 0.0722
_refine_ls_R_factor_gt 0.0524
_refine_ls_shift/su_max 0.001
_refine_ls_shift/su_mean 0.000
_refine_ls_structure_factor_coef Fsqd
_refine_ls_weighting_details 'calc w=1/[\s^2^(Fo^2^)+(0.0483P)^2^+3.4189P] where P=(Fo^2^+2Fc^2^)/3'
_refine_ls_weighting_scheme calc
_refine_ls_wR_factor_gt 0.1064
_refine_ls_wR_factor_ref 0.1132
_reflns_number_gt 6382
_reflns_number_total 8178
_reflns_threshold_expression >2sigma(I)
_cod_data_source_file ic200426w_si_004.cif
_cod_data_source_block shelxl
_cod_original_cell_volume 2573.95(19)
_cod_database_code 4325500

loop_
_symmetry_equiv_pos_as_xyz
'x, y, z'
'-x, y+1/2, -z+1/2'
'-x, -y, -z'
'x, -y-1/2, z-1/2'

loop_
_atom_site_label
_atom_site_type_symbol
_atom_site_fract_x
_atom_site_fract_y
_atom_site_fract_z
_atom_site_U_iso_or_equiv
_atom_site_adp_type
_atom_site_occupancy
_atom_site_symmetry_multiplicity
_atom_site_calc_flag
_atom_site_refinement_flags
C1 C 0.8072(7) 0.1435(3) 0.3172(8) 0.0651(18) Uani 1 1 d .
H1A H 0.7809 0.1618 0.3870 0.098 Uiso 1 1 calc R
H1B H 0.8499 0.1628 0.2587 0.098 Uiso 1 1 calc R
H1C H 0.8818 0.1208 0.3577 0.098 Uiso 1 1 calc R
C2 C 0.6944(6) 0.09212(19) 0.1407(6) 0.0452(11) Uani 1 1 d .
C3 C 0.8363(8) 0.0763(2) 0.1308(8) 0.0624(17) Uani 1 1 d .
H3 H 0.9253 0.0847 0.1941 0.075 Uiso 1 1 calc R
C4 C 0.8431(10) 0.0471(3) 0.0231(10) 0.076(2) Uani 1 1 d .
H4 H 0.9381 0.0364 0.0139 0.091 Uiso 1 1 calc R
C5 C 0.7157(11) 0.0347(3) -0.0662(9) 0.074(2) Uani 1 1 d .
H5 H 0.7240 0.0146 -0.1350 0.089 Uiso 1 1 calc R
C6 C 0.5687(9) 0.0507(2) -0.0612(6) 0.0548(14) Uani 1 1 d .
C7 C 0.5571(6) 0.07955(17) 0.0475(5) 0.0424(10) Uani 1 1 d .
C8 C 0.4390(11) 0.0374(2) -0.1680(6) 0.0647(19) Uani 1 1 d .
H8 H 0.4579 0.0149 -0.2268 0.078 Uiso 1 1 calc R
C9 C 0.1889(16) 0.0330(3) -0.3102(8) 0.100(4) Uani 1 1 d .
H9A H 0.2444 0.0205 -0.3732 0.121 Uiso 1 1 calc R
H9B H 0.1352 0.0079 -0.2788 0.121 Uiso 1 1 calc R
C10 C 0.0730(11) 0.0661(3) -0.3839(7) 0.075(2) Uani 1 1 d .
H10A H 0.1267 0.0932 -0.4032 0.090 Uiso 1 1 calc R
H10B H 0.0218 0.0526 -0.4700 0.090 Uiso 1 1 calc R
C11 C -0.0456(12) 0.0803(4) -0.3131(8) 0.089(3) Uani 1 1 d .
H11A H -0.0889 0.0532 -0.2810 0.107 Uiso 1 1 calc R
H11B H -0.1280 0.0958 -0.3771 0.107 Uiso 1 1 calc R
C12 C -0.0799(7) 0.1408(3) -0.1718(6) 0.0576(15) Uani 1 1 d .
H12 H -0.1753 0.1421 -0.2331 0.069 Uiso 1 1 calc R
C13 C -0.0564(6) 0.1727(2) -0.0598(5) 0.0453(11) Uani 1 1 d .
C14 C -0.1725(7) 0.2056(3) -0.0635(7) 0.0623(18) Uani 1 1 d .
H14 H -0.2574 0.2060 -0.1370 0.075 Uiso 1 1 calc R
C15 C -0.1641(8) 0.2368(3) 0.0371(8) 0.0652(18) Uani 1 1 d .
H15 H -0.2412 0.2586 0.0316 0.078 Uiso 1 1 calc R
C16 C -0.0395(7) 0.2357(2) 0.1481(7) 0.0548(14) Uani 1 1 d .
H16 H -0.0323 0.2570 0.2173 0.066 Uiso 1 1 calc R
C17 C 0.0734(6) 0.20318(17) 0.1563(5) 0.0395(9) Uani 1 1 d .
C18 C 0.0707(5) 0.17149(17) 0.0527(5) 0.0367(9) Uani 1 1 d .
C19 C 0.2034(9) 0.2283(2) 0.3786(7) 0.0608(16) Uani 1 1 d .
H19A H 0.2930 0.2216 0.4492 0.091 Uiso 1 1 calc R
H19B H 0.1126 0.2243 0.4125 0.091 Uiso 1 1 calc R
H19C H 0.2084 0.2593 0.3489 0.091 Uiso 1 1 calc R
N1 n 0.3031(8) 0.05250(17) -0.1915(5) 0.0606(14) Uani 1 1 d .
N2 n 0.0137(6) 0.1113(2) -0.1963(5) 0.0561(12) Uani 1 1 d .
N3 n 0.4970(5) 0.13511(16) 0.5552(4) 0.0434(9) Uani 1 1 d .
N4 n 0.5021(5) 0.22762(16) 0.1882(5) 0.0433(9) Uani 1 1 d .
N5 n 0.2955(11) 0.0510(2) 0.3347(6) 0.074(2) Uani 1 1 d .
O1 O 0.6728(4) 0.12152(15) 0.2405(4) 0.0465(8) Uani 1 1 d .
O2 O 0.4249(4) 0.09547(13) 0.0668(4) 0.0425(7) Uani 1 1 d .
O3 O 0.1851(4) 0.14197(13) 0.0658(3) 0.0399(7) Uani 1 1 d .
O4 O 0.1976(5) 0.19772(13) 0.2663(4) 0.0453(8) Uani 1 1 d .
O5 O 0.5937(5) 0.1365(2) 0.4856(4) 0.0632(12) Uani 1 1 d .
O6 O 0.3590(5) 0.13959(17) 0.4931(4) 0.0555(10) Uani 1 1 d .
O7 O 0.5346(6) 0.13031(17) 0.6784(4) 0.0558(10) Uani 1 1 d .
O8 O 0.4500(6) 0.19841(14) 0.0980(4) 0.0524(9) Uani 1 1 d .
O9 O 0.5239(5) 0.21335(15) 0.3096(4) 0.0527(9) Uani 1 1 d .
O10 O 0.5291(6) 0.26659(16) 0.1611(5) 0.0652(12) Uani 1 1 d .
O11 O 0.2050(7) 0.0816(3) 0.2833(6) 0.0845(18) Uani 1 1 d .
O12 O 0.4383(9) 0.05926(19) 0.3459(6) 0.0765(16) Uani 1 1 d .
O13 O 0.2521(13) 0.0155(2) 0.3733(7) 0.131(4) Uani 1 1 d .
O14 O 0.3385(6) 0.16214(15) -0.1693(4) 0.0542(10) Uani 1 1 d .
Tb1 Tb 0.39867(2) 0.137467(7) 0.25365(2) 0.03279(7) Uani 1 1 d .
Zn1 Zn 0.23938(8) 0.10733(2) -0.09093(6) 0.04370(14) Uani 1 1 d .

loop_
_atom_site_aniso_label
_atom_site_aniso_U_11
_atom_site_aniso_U_22
_atom_site_aniso_U_33
_atom_site_aniso_U_23
_atom_site_aniso_U_13
_atom_site_aniso_U_12
C1 0.037(3) 0.094(6) 0.065(4) 0.002(3) 0.014(3) -0.010(3)
C2 0.042(2) 0.048(3) 0.051(3) 0.012(2) 0.022(2) 0.010(2)
C3 0.051(3) 0.060(4) 0.089(5) 0.016(3) 0.040(3) 0.016(3)
C4 0.070(5) 0.071(5) 0.104(6) 0.011(4) 0.054(5) 0.025(4)
C5 0.099(6) 0.059(4) 0.082(5) 0.005(3) 0.060(5) 0.027(4)
C6 0.076(4) 0.045(3) 0.052(3) 0.004(2) 0.033(3) 0.016(3)
C7 0.052(3) 0.039(2) 0.043(2) 0.0047(18) 0.024(2) 0.010(2)
C8 0.115(6) 0.042(3) 0.043(3) -0.006(2) 0.031(3) 0.006(3)
C9 0.176(11) 0.057(4) 0.050(4) -0.017(3) -0.011(5) 0.002(5)
C10 0.103(6) 0.075(5) 0.039(3) -0.014(3) 0.000(3) -0.015(4)
C11 0.089(6) 0.118(8) 0.052(4) -0.028(4) 0.001(4) -0.034(6)
C12 0.044(3) 0.077(4) 0.046(3) 0.005(3) -0.002(2) -0.012(3)
C13 0.030(2) 0.059(3) 0.044(2) 0.014(2) 0.0044(18) -0.001(2)
C14 0.034(2) 0.088(5) 0.063(4) 0.027(3) 0.008(2) 0.014(3)
C15 0.049(3) 0.075(4) 0.075(4) 0.023(3) 0.021(3) 0.025(3)
C16 0.050(3) 0.055(3) 0.066(4) 0.011(3) 0.026(3) 0.017(3)
C17 0.035(2) 0.040(2) 0.044(2) 0.0056(18) 0.0109(18) 0.0030(17)
C18 0.0273(18) 0.047(2) 0.036(2) 0.0087(17) 0.0076(15) 0.0012(17)
C19 0.068(4) 0.056(3) 0.054(3) -0.020(3) 0.008(3) 0.013(3)
N1 0.099(5) 0.041(2) 0.039(2) -0.0072(18) 0.010(3) 0.008(3)
N2 0.053(3) 0.070(3) 0.041(2) -0.004(2) 0.003(2) -0.016(2)
N3 0.046(2) 0.047(2) 0.0381(19) -0.0029(17) 0.0112(16) -0.0063(19)
N4 0.0374(19) 0.042(2) 0.047(2) -0.0025(17) 0.0022(17) -0.0032(16)
N5 0.119(6) 0.062(4) 0.044(3) -0.012(2) 0.025(3) -0.041(4)
O1 0.0310(16) 0.061(2) 0.049(2) -0.0020(17) 0.0120(14) 0.0048(15)
O2 0.0424(18) 0.0491(19) 0.0364(16) -0.0037(14) 0.0102(14) 0.0082(15)
O3 0.0359(15) 0.0478(19) 0.0334(15) -0.0050(13) 0.0032(12) 0.0072(14)
O4 0.0424(17) 0.0488(19) 0.0424(18) -0.0103(15) 0.0053(14) 0.0142(16)
O5 0.051(2) 0.101(4) 0.038(2) 0.005(2) 0.0131(17) -0.009(2)
O6 0.050(2) 0.074(3) 0.042(2) -0.0035(18) 0.0094(16) 0.009(2)
O7 0.062(2) 0.070(3) 0.0342(18) 0.0047(17) 0.0078(17) 0.001(2)
O8 0.069(3) 0.047(2) 0.0402(19) -0.0046(15) 0.0116(18) -0.0107(19)
O9 0.053(2) 0.056(2) 0.043(2) -0.0028(16) -0.0005(17) -0.0088(18)
O10 0.073(3) 0.045(2) 0.072(3) 0.005(2) 0.005(2) -0.011(2)
O11 0.068(3) 0.101(5) 0.074(4) 0.011(3) -0.003(3) -0.036(3)
O12 0.113(5) 0.057(3) 0.068(3) 0.007(2) 0.038(3) 0.015(3)
O13 0.246(12) 0.072(4) 0.091(5) -0.011(3) 0.068(6) -0.078(6)
O14 0.068(3) 0.052(2) 0.045(2) 0.0002(17) 0.0197(19) -0.006(2)
Tb1 0.02933(10) 0.03905(11) 0.02968(10) -0.00252(8) 0.00633(6) 0.00138(8)
Zn1 0.0515(3) 0.0450(3) 0.0323(3) -0.0048(2) 0.0054(2) 0.0004(2)

loop_
_atom_type_symbol
_atom_type_description
_atom_type_scat_dispersion_real
_atom_type_scat_dispersion_imag
_atom_type_scat_source
C C 0.0033 0.0016 'International Tables Vol C Tables 4.2.6.8 and 6.1.1.4'
H H 0.0000 0.0000 'International Tables Vol C Tables 4.2.6.8 and 6.1.1.4'
N N 0.0061 0.0033 'International Tables Vol C Tables 4.2.6.8 and 6.1.1.4'
O O 0.0106 0.0060 'International Tables Vol C Tables 4.2.6.8 and 6.1.1.4'
Tb Tb -0.1723 4.1537 'International Tables Vol C Tables 4.2.6.8 and 6.1.1.4'
Zn Zn 0.2839 1.4301 'International Tables Vol C Tables 4.2.6.8 and 6.1.1.4'

loop_
_geom_angle_atom_site_label_1
_geom_angle_atom_site_label_2
_geom_angle_atom_site_label_3
_geom_angle
O1 C1 H1A 109.5
O1 C1 H1B 109.5
H1A C1 H1B 109.5
O1 C1 H1C 109.5
H1A C1 H1C 109.5
H1B C1 H1C 109.5
C3 C2 O1 123.8(6)
C3 C2 C7 122.3(6)
O1 C2 C7 114.0(4)
C2 C3 C4 118.3(8)
C2 C3 H3 120.9
C4 C3 H3 120.9
C5 C4 C3 120.8(6)
C5 C4 H4 119.6
C3 C4 H4 119.6
C4 C5 C6 122.8(7)
C4 C5 H5 118.6
C6 C5 H5 118.6
C5 C6 C7 117.9(7)
C5 C6 C8 118.3(6)
C7 C6 C8 123.7(6)
O2 C7 C2 118.2(4)
O2 C7 C6 123.9(6)
C2 C7 C6 117.9(5)
N1 C8 C6 127.9(5)
N1 C8 H8 116.0
C6 C8 H8 116.0
C10 C9 N1 114.9(6)
C10 C9 H9A 108.5
N1 C9 H9A 108.5
C10 C9 H9B 108.5
N1 C9 H9B 108.5
H9A C9 H9B 107.5
C11 C10 C9 115.7(8)
C11 C10 H10A 108.4
C9 C10 H10A 108.4
C11 C10 H10B 108.4
C9 C10 H10B 108.4
H10A C10 H10B 107.4
C10 C11 N2 113.6(7)
C10 C11 H11A 108.9
N2 C11 H11A 108.9
C10 C11 H11B 108.9
N2 C11 H11B 108.9
H11A C11 H11B 107.7
N2 C12 C13 127.9(5)
N2 C12 H12 116.1
C13 C12 H12 116.1
C14 C13 C18 119.1(6)
C14 C13 C12 116.7(5)
C18 C13 C12 124.1(5)
C15 C14 C13 121.9(6)
C15 C14 H14 119.1
C13 C14 H14 119.1
C14 C15 C16 119.2(6)
C14 C15 H15 120.4
C16 C15 H15 120.4
C17 C16 C15 120.2(6)
C17 C16 H16 119.9
C15 C16 H16 119.9
C16 C17 O4 124.4(5)
C16 C17 C18 122.0(5)
O4 C17 C18 113.5(4)
O3 C18 C17 118.8(4)
O3 C18 C13 123.7(5)
C17 C18 C13 117.5(5)
O4 C19 H19A 109.5
O4 C19 H19B 109.5
H19A C19 H19B 109.5
O4 C19 H19C 109.5
H19A C19 H19C 109.5
H19B C19 H19C 109.5
C8 N1 C9 117.5(7)
C8 N1 Zn1 123.2(5)
C9 N1 Zn1 118.8(6)
C12 N2 C11 116.4(6)
C12 N2 Zn1 123.3(4)
C11 N2 Zn1 120.2(6)
O7 N3 O5 121.8(5)
O7 N3 O6 121.7(5)
O5 N3 O6 116.5(5)
O10 N4 O8 122.1(5)
O10 N4 O9 122.4(5)
O8 N4 O9 115.4(5)
O10 N4 Tb1 172.9(4)
O8 N4 Tb1 58.1(3)
O9 N4 Tb1 57.8(3)
O13 N5 O11 122.2(10)
O13 N5 O12 121.7(10)
O11 N5 O12 116.1(6)
O13 N5 Tb1 177.6(5)
O11 N5 Tb1 57.6(4)
O12 N5 Tb1 58.5(3)
C2 O1 C1 116.0(5)
C2 O1 Tb1 117.4(3)
C1 O1 Tb1 126.2(4)
C7 O2 Zn1 121.9(3)
C7 O2 Tb1 125.0(3)
Zn1 O2 Tb1 109.39(15)
C18 O3 Zn1 124.5(3)
C18 O3 Tb1 125.2(3)
Zn1 O3 Tb1 107.92(15)
C17 O4 C19 116.1(4)
C17 O4 Tb1 118.7(3)
C19 O4 Tb1 125.2(4)
N3 O5 Tb1 96.3(3)
N3 O6 Tb1 97.8(3)
N4 O8 Tb1 96.5(3)
N4 O9 Tb1 96.5(3)
N5 O11 Tb1 97.1(5)
N5 O12 Tb1 95.2(5)
O2 Tb1 O3 65.56(12)
O2 Tb1 O11 87.7(2)
O3 Tb1 O11 71.18(17)
O2 Tb1 O12 77.74(16)
O3 Tb1 O12 112.0(2)
O11 Tb1 O12 51.5(2)
O2 Tb1 O9 122.10(14)
O3 Tb1 O9 111.64(13)
O11 Tb1 O9 149.2(2)
O12 Tb1 O9 136.3(2)
O2 Tb1 O8 77.82(13)
O3 Tb1 O8 71.48(14)
O11 Tb1 O8 142.64(18)
O12 Tb1 O8 150.67(17)
O9 Tb1 O8 50.86(13)
O2 Tb1 O1 64.67(13)
O3 Tb1 O1 125.10(13)
O11 Tb1 O1 127.3(2)
O12 Tb1 O1 78.20(19)
O9 Tb1 O1 77.71(15)
O8 Tb1 O1 76.83(15)
O2 Tb1 O4 128.17(12)
O3 Tb1 O4 63.69(12)
O11 Tb1 O4 85.8(2)
O12 Tb1 O4 131.53(18)
O9 Tb1 O4 69.90(15)
O8 Tb1 O4 77.06(15)
O1 Tb1 O4 146.75(14)
O2 Tb1 O6 149.43(15)
O3 Tb1 O6 120.24(13)
O11 Tb1 O6 68.65(19)
O12 Tb1 O6 72.43(17)
O9 Tb1 O6 85.22(15)
O8 Tb1 O6 132.67(15)
O1 Tb1 O6 114.30(14)
O4 Tb1 O6 70.97(14)
O2 Tb1 O5 124.41(15)
O3 Tb1 O5 168.93(13)
O11 Tb1 O5 102.96(18)
O12 Tb1 O5 68.7(2)
O9 Tb1 O5 68.36(16)
O8 Tb1 O5 113.70(15)
O1 Tb1 O5 65.96(14)
O4 Tb1 O5 107.13(15)
O6 Tb1 O5 48.86(14)
O2 Tb1 N5 82.60(16)
O3 Tb1 N5 91.61(19)
O11 Tb1 N5 25.2(2)
O12 Tb1 N5 26.2(2)
O9 Tb1 N5 151.01(15)
O8 Tb1 N5 158.12(15)
O1 Tb1 N5 103.5(2)
O4 Tb1 N5 108.4(2)
O6 Tb1 N5 67.69(16)
O5 Tb1 N5 85.47(19)
O2 Tb1 N4 101.06(14)
O3 Tb1 N4 90.25(13)
O11 Tb1 N4 154.2(2)
O12 Tb1 N4 154.0(2)
O9 Tb1 N4 25.66(13)
O8 Tb1 N4 25.35(13)
O1 Tb1 N4 77.94(14)
O4 Tb1 N4 69.66(14)
O6 Tb1 N4 108.64(15)
O5 Tb1 N4 92.11(15)
N5 Tb1 N4 176.32(15)
O3 Zn1 O2 76.73(14)
O3 Zn1 N2 89.64(19)
O2 Zn1 N2 159.04(18)
O3 Zn1 N1 157.14(19)
O2 Zn1 N1 89.4(2)
N2 Zn1 N1 98.0(3)
O3 Zn1 O14 96.80(16)
O2 Zn1 O14 95.22(18)
N2 Zn1 O14 102.2(2)
N1 Zn1 O14 102.5(2)
O3 Zn1 Tb1 39.09(9)
O2 Zn1 Tb1 37.85(10)
N2 Zn1 Tb1 127.87(16)
N1 Zn1 Tb1 126.08(16)
O14 Zn1 Tb1 94.52(12)

loop_
_geom_bond_atom_site_label_1
_geom_bond_atom_site_label_2
_geom_bond_distance
C1 O1 1.420(8)
C1 H1A 0.9600
C1 H1B 0.9600
C1 H1C 0.9600
C2 C3 1.375(7)
C2 O1 1.377(7)
C2 C7 1.409(8)
C3 C4 1.398(12)
C3 H3 0.9300
C4 C5 1.327(13)
C4 H4 0.9300
C5 C6 1.405(10)
C5 H5 0.9300
C6 C7 1.411(7)
C6 C8 1.441(11)
C7 O2 1.326(6)
C8 N1 1.260(11)
C8 H8 0.9300
C9 C10 1.482(13)
C9 N1 1.495(10)
C9 H9A 0.9700
C9 H9B 0.9700
C10 C11 1.474(13)
C10 H10A 0.9700
C10 H10B 0.9700
C11 N2 1.486(9)
C11 H11A 0.9700
C11 H11B 0.9700
C12 N2 1.264(10)
C12 C13 1.448(9)
C12 H12 0.9300
C13 C14 1.407(9)
C13 C18 1.408(6)
C14 C15 1.358(12)
C14 H14 0.9300
C15 C16 1.384(10)
C15 H15 0.9300
C16 C17 1.372(7)
C16 H16 0.9300
C17 O4 1.385(6)
C17 C18 1.398(7)
C18 O3 1.319(6)
C19 O4 1.439(6)
C19 H19A 0.9600
C19 H19B 0.9600
C19 H19C 0.9600
N1 Zn1 2.051(5)
N2 Zn1 2.050(5)
N3 O7 1.226(6)
N3 O5 1.239(6)
N3 O6 1.251(6)
N4 O10 1.208(6)
N4 O8 1.258(6)
N4 O9 1.272(6)
N4 Tb1 2.918(5)
N5 O13 1.204(8)
N5 O11 1.235(10)
N5 O12 1.276(10)
N5 Tb1 2.875(6)
O1 Tb1 2.527(3)
O2 Zn1 2.044(4)
O2 Tb1 2.318(3)
O3 Zn1 2.039(3)
O3 Tb1 2.361(3)
O4 Tb1 2.539(3)
O5 Tb1 2.578(5)
O6 Tb1 2.541(4)
O8 Tb1 2.494(4)
O9 Tb1 2.486(4)
O11 Tb1 2.447(6)
O12 Tb1 2.462(5)
O14 Zn1 2.076(4)
